data_4507953
loop_
_publ_author_name
'Geng, Na'
'Chen, Jia-Mei'
'Li, Zi-Jian'
'Jiang, Long'
'Lu, Tong-Bu'

_publ_section_title
;
 Approach of Cocrystallization to Improve the Solubility and
 Photostability of Tranilast
;
_journal_issue 8
_journal_name_full 'Crystal Growth &amp; Design'
_journal_page_first 3546
_journal_paper_doi 10.1021/cg400518w
_journal_volume 13
_journal_year 2013
_chemical_formula_sum 'C18 H28 N Na O11'
_chemical_formula_weight 457.40
_chemical_name_systematic
; 
 ? 
;
_space_group_IT_number 2
_symmetry_cell_setting triclinic
_symmetry_space_group_name_Hall '-P 1'
_symmetry_space_group_name_H-M 'P -1'
_atom_sites_solution_hydrogens geom
_atom_sites_solution_primary direct
_atom_sites_solution_secondary difmap
_audit_creation_method SHELXL-97
_cell_angle_alpha 73.134(6)
_cell_angle_beta 89.524(5)
_cell_angle_gamma 71.422(6)
_cell_formula_units_Z 2
_cell_length_a 7.1939(4)
_cell_length_b 11.1238(7)
_cell_length_c 14.8985(10)
_cell_measurement_reflns_used 3306
_cell_measurement_temperature 150.00(10)
_cell_measurement_theta_max 65.2117
_cell_measurement_theta_min 3.1104
_cell_volume 1076.83(13)
_computing_structure_refinement 'SHELXL-97 (Sheldrick, 1997)'
_computing_structure_solution 'SHELXS-97 (Sheldrick, 1990)'
_diffrn_ambient_temperature 150.00(10)
_diffrn_detector_area_resol_mean 10.5058
_diffrn_measured_fraction_theta_full 0.963
_diffrn_measured_fraction_theta_max 0.963
_diffrn_measurement_device_type 'Xcalibur, Atlas, Gemini ultra'
_diffrn_measurement_method '\w scans'
_diffrn_radiation_monochromator graphite
_diffrn_radiation_source 'fine-focus sealed tube'
_diffrn_radiation_type CuK\a
_diffrn_radiation_wavelength 1.54178
_diffrn_reflns_av_R_equivalents 0.0356
_diffrn_reflns_av_sigmaI/netI 0.0484
_diffrn_reflns_limit_h_max 7
_diffrn_reflns_limit_h_min -8
_diffrn_reflns_limit_k_max 10
_diffrn_reflns_limit_k_min -13
_diffrn_reflns_limit_l_max 17
_diffrn_reflns_limit_l_min -17
_diffrn_reflns_number 7145
_diffrn_reflns_theta_full 65.31
_diffrn_reflns_theta_max 65.31
_diffrn_reflns_theta_min 3.11
_exptl_absorpt_coefficient_mu 1.169
_exptl_absorpt_correction_T_max 1.00000
_exptl_absorpt_correction_T_min 0.78820
_exptl_absorpt_correction_type multi-scan
_exptl_crystal_colour colorless
_exptl_crystal_density_diffrn 1.411
_exptl_crystal_density_method 'not measured'
_exptl_crystal_description block
_exptl_crystal_F_000 484
_exptl_crystal_size_max 0.2
_exptl_crystal_size_mid 0.1
_exptl_crystal_size_min 0.1
_refine_diff_density_max 0.203
_refine_diff_density_min -0.316
_refine_diff_density_rms 0.055
_refine_ls_extinction_method none
_refine_ls_goodness_of_fit_ref 1.030
_refine_ls_hydrogen_treatment mixed
_refine_ls_matrix_type full
_refine_ls_number_parameters 337
_refine_ls_number_reflns 3571
_refine_ls_number_restraints 0
_refine_ls_restrained_S_all 1.030
_refine_ls_R_factor_all 0.0532
_refine_ls_R_factor_gt 0.0377
_refine_ls_shift/su_max 0.000
_refine_ls_shift/su_mean 0.000
_refine_ls_structure_factor_coef Fsqd
_refine_ls_weighting_details 'calc w=1/[\s^2^(Fo^2^)+(0.0443P)^2^+0.0000P] where P=(Fo^2^+2Fc^2^)/3'
_refine_ls_weighting_scheme calc
_refine_ls_wR_factor_gt 0.0859
_refine_ls_wR_factor_ref 0.0951
_reflns_number_gt 2790
_reflns_number_total 3571
_reflns_threshold_expression >2sigma(I)
_cod_data_source_file cg400518w_si_005.cif
_cod_data_source_block a
_cod_original_cell_volume 1076.83(12)
_cod_database_code 4507953

loop_
_symmetry_equiv_pos_as_xyz
'x, y, z'
'-x, -y, -z'

loop_
_atom_site_label
_atom_site_type_symbol
_atom_site_fract_x
_atom_site_fract_y
_atom_site_fract_z
_atom_site_U_iso_or_equiv
_atom_site_adp_type
_atom_site_occupancy
_atom_site_symmetry_multiplicity
_atom_site_calc_flag
_atom_site_refinement_flags
C1 C 0.3572(3) -0.17557(19) -0.22444(13) 0.0146(4) Uani 1 1 d .
C2 C 0.3257(3) -0.20245(19) -0.12836(13) 0.0150(4) Uani 1 1 d .
C3 C 0.3261(3) -0.3293(2) -0.07669(14) 0.0181(4) Uani 1 1 d .
H3 H 0.2998 -0.3461 -0.0139 0.022 Uiso 1 1 calc R
C4 C 0.3652(3) -0.4299(2) -0.11800(14) 0.0189(4) Uani 1 1 d .
H4 H 0.3650 -0.5140 -0.0829 0.023 Uiso 1 1 calc R
C5 C 0.4047(3) -0.40603(19) -0.21168(13) 0.0179(4) Uani 1 1 d .
H5 H 0.4350 -0.4743 -0.2391 0.021 Uiso 1 1 calc R
C6 C 0.3985(3) -0.27997(19) -0.26356(13) 0.0168(4) Uani 1 1 d .
H6 H 0.4225 -0.2639 -0.3266 0.020 Uiso 1 1 calc R
C7 C 0.3452(3) -0.03893(19) -0.28799(13) 0.0166(4) Uani 1 1 d .
C8 C 0.3069(3) -0.1070(2) 0.00520(13) 0.0183(4) Uani 1 1 d .
C9 C 0.2600(3) 0.0236(2) 0.02161(14) 0.0196(4) Uani 1 1 d .
H9 H 0.2490 0.0988 -0.0289 0.024 Uiso 1 1 calc R
C10 C 0.2330(3) 0.0356(2) 0.10797(14) 0.0195(4) Uani 1 1 d .
H10 H 0.2427 -0.0423 0.1555 0.023 Uiso 1 1 calc R
C11 C 0.1904(3) 0.1554(2) 0.13722(13) 0.0179(4) Uani 1 1 d .
C12 C 0.1996(3) 0.2758(2) 0.07898(13) 0.0184(4) Uani 1 1 d .
H12 H 0.2339 0.2821 0.0179 0.022 Uiso 1 1 calc R
C13 C 0.1587(3) 0.38638(19) 0.11015(13) 0.0172(4) Uani 1 1 d .
H13 H 0.1638 0.4664 0.0698 0.021 Uiso 1 1 calc R
C14 C 0.1100(3) 0.37795(19) 0.20158(13) 0.0166(4) Uani 1 1 d .
C15 C 0.1008(3) 0.25694(19) 0.26159(13) 0.0164(4) Uani 1 1 d .
C16 C 0.1417(3) 0.14769(19) 0.22979(13) 0.0172(4) Uani 1 1 d .
H16 H 0.1372 0.0675 0.2702 0.021 Uiso 1 1 calc R
C17 C 0.0658(3) 0.6077(2) 0.18147(15) 0.0263(5) Uani 1 1 d .
H17A H 0.1934 0.6021 0.1597 0.039 Uiso 1 1 calc R
H17B H 0.0305 0.6706 0.2164 0.039 Uiso 1 1 calc R
H17C H -0.0297 0.6363 0.1284 0.039 Uiso 1 1 calc R
C18 C 0.0538(3) 0.1353(2) 0.41699(14) 0.0227(4) Uani 1 1 d .
H18A H -0.0483 0.1078 0.3969 0.034 Uiso 1 1 calc R
H18B H 0.0317 0.1470 0.4780 0.034 Uiso 1 1 calc R
H18C H 0.1793 0.0685 0.4203 0.034 Uiso 1 1 calc R
H1 H 0.273(3) -0.025(2) -0.1271(16) 0.019(6) Uiso 1 1 d .
H1A H 0.233(4) 0.438(3) 0.367(2) 0.046(8) Uiso 1 1 d .
H2A H -0.073(4) 0.275(3) 0.6119(19) 0.041(8) Uiso 1 1 d .
H3A H 0.623(5) 0.227(4) 0.574(3) 0.078(11) Uiso 1 1 d .
H4A H 0.836(5) 0.422(3) 0.373(2) 0.059(9) Uiso 1 1 d .
H5A H 0.534(4) 0.122(3) 0.464(2) 0.037(8) Uiso 1 1 d .
H6A H 0.502(4) 0.752(3) 0.187(2) 0.052(8) Uiso 1 1 d .
H1B H 0.331(4) 0.332(3) 0.4481(19) 0.042(7) Uiso 1 1 d .
H2B H 0.113(4) 0.225(3) 0.637(2) 0.042(8) Uiso 1 1 d .
H3B H 0.606(5) 0.262(3) 0.651(2) 0.055(10) Uiso 1 1 d .
H4B H 0.738(4) 0.551(3) 0.346(2) 0.041(8) Uiso 1 1 d .
H5B H 0.447(4) 0.104(3) 0.545(2) 0.041(8) Uiso 1 1 d .
H6B H 0.605(3) 0.798(3) 0.2411(16) 0.025(6) Uiso 1 1 d .
N1 N 0.2882(2) -0.09912(17) -0.08693(12) 0.0169(4) Uani 1 1 d .
Na1 Na 0.0000 0.5000 0.5000 0.0190(2) Uani 1 2 d S
Na2 Na 0.5000 0.5000 0.5000 0.0196(3) Uani 1 2 d S
O1 O 0.2970(2) 0.05889(13) -0.25542(9) 0.0220(3) Uani 1 1 d .
O2 O 0.3772(2) -0.02785(14) -0.37261(9) 0.0256(3) Uani 1 1 d .
O3 O 0.3585(2) -0.21323(14) 0.07032(10) 0.0276(3) Uani 1 1 d .
O4 O 0.07064(19) 0.47966(13) 0.24090(9) 0.0196(3) Uani 1 1 d .
O5 O 0.05165(19) 0.25885(13) 0.35071(9) 0.0192(3) Uani 1 1 d .
O1W O 0.2874(2) 0.42253(15) 0.42336(11) 0.0197(3) Uani 1 1 d .
O2W O 0.0357(3) 0.28918(16) 0.60334(12) 0.0295(4) Uani 1 1 d .
O3W O 0.6569(2) 0.27655(16) 0.60210(12) 0.0267(4) Uani 1 1 d .
O4W O 0.7629(2) 0.48412(17) 0.39363(10) 0.0207(3) Uani 1 1 d .
O5W O 0.4915(2) 0.15768(15) 0.50374(12) 0.0226(3) Uani 1 1 d .
O6W O 0.5697(2) 0.73298(16) 0.24390(11) 0.0268(3) Uani 1 1 d .

loop_
_atom_site_aniso_label
_atom_site_aniso_U_11
_atom_site_aniso_U_22
_atom_site_aniso_U_33
_atom_site_aniso_U_23
_atom_site_aniso_U_13
_atom_site_aniso_U_12
C1 0.0121(9) 0.0163(10) 0.0158(9) -0.0058(8) -0.0008(7) -0.0041(7)
C2 0.0117(9) 0.0157(10) 0.0169(10) -0.0055(8) -0.0012(7) -0.0032(7)
C3 0.0195(10) 0.0204(10) 0.0152(9) -0.0041(8) 0.0001(7) -0.0086(8)
C4 0.0214(10) 0.0150(10) 0.0204(10) -0.0027(8) -0.0027(8) -0.0082(8)
C5 0.0181(10) 0.0151(10) 0.0212(10) -0.0076(8) -0.0032(8) -0.0043(8)
C6 0.0153(10) 0.0192(10) 0.0155(9) -0.0069(8) -0.0003(7) -0.0037(8)
C7 0.0165(9) 0.0158(10) 0.0173(10) -0.0044(8) -0.0001(7) -0.0054(8)
C8 0.0189(10) 0.0223(11) 0.0155(10) -0.0068(9) 0.0026(8) -0.0083(8)
C9 0.0214(10) 0.0209(11) 0.0173(10) -0.0061(8) 0.0019(8) -0.0075(8)
C10 0.0175(10) 0.0203(10) 0.0203(10) -0.0065(8) 0.0004(8) -0.0055(8)
C11 0.0132(9) 0.0236(11) 0.0177(10) -0.0083(8) -0.0002(7) -0.0051(8)
C12 0.0168(10) 0.0240(11) 0.0140(9) -0.0064(8) -0.0007(7) -0.0055(8)
C13 0.0167(10) 0.0173(10) 0.0163(10) -0.0037(8) 0.0005(7) -0.0050(8)
C14 0.0129(9) 0.0170(10) 0.0195(10) -0.0069(8) -0.0016(7) -0.0032(7)
C15 0.0137(9) 0.0206(10) 0.0141(9) -0.0061(8) -0.0007(7) -0.0036(8)
C16 0.0149(9) 0.0169(10) 0.0185(10) -0.0047(8) 0.0003(7) -0.0042(7)
C17 0.0404(12) 0.0151(10) 0.0219(11) -0.0049(9) 0.0011(9) -0.0079(9)
C18 0.0315(11) 0.0199(11) 0.0149(10) -0.0039(8) 0.0020(8) -0.0075(9)
N1 0.0224(9) 0.0139(9) 0.0138(8) -0.0046(7) 0.0021(6) -0.0049(7)
Na1 0.0178(5) 0.0194(6) 0.0200(6) -0.0076(5) 0.0009(4) -0.0052(4)
Na2 0.0193(5) 0.0201(6) 0.0210(6) -0.0076(5) 0.0007(4) -0.0073(4)
O1 0.0330(8) 0.0135(7) 0.0180(7) -0.0047(6) 0.0007(6) -0.0056(6)
O2 0.0421(9) 0.0206(8) 0.0145(7) -0.0054(6) 0.0080(6) -0.0112(6)
O3 0.0472(9) 0.0213(8) 0.0150(7) -0.0062(6) -0.0006(6) -0.0117(7)
O4 0.0276(7) 0.0155(7) 0.0167(7) -0.0074(6) 0.0023(6) -0.0062(6)
O5 0.0279(7) 0.0176(7) 0.0135(7) -0.0068(6) 0.0034(5) -0.0074(6)
O1W 0.0226(7) 0.0168(8) 0.0194(8) -0.0074(6) -0.0017(6) -0.0044(6)
O2W 0.0236(9) 0.0219(9) 0.0344(9) 0.0015(7) -0.0026(7) -0.0050(7)
O3W 0.0297(8) 0.0255(8) 0.0269(9) -0.0079(7) 0.0008(7) -0.0118(7)
O4W 0.0231(8) 0.0211(8) 0.0183(8) -0.0087(7) 0.0017(6) -0.0054(6)
O5W 0.0329(8) 0.0170(8) 0.0203(8) -0.0077(7) 0.0065(6) -0.0098(6)
O6W 0.0366(9) 0.0213(8) 0.0238(8) -0.0053(7) -0.0041(7) -0.0125(7)

loop_
_atom_type_symbol
_atom_type_description
_atom_type_scat_dispersion_real
_atom_type_scat_dispersion_imag
_atom_type_scat_source
C C 0.0181 0.0091 'International Tables Vol C Tables 4.2.6.8 and 6.1.1.4'
H H 0.0000 0.0000 'International Tables Vol C Tables 4.2.6.8 and 6.1.1.4'
N N 0.0311 0.0180 'International Tables Vol C Tables 4.2.6.8 and 6.1.1.4'
O O 0.0492 0.0322 'International Tables Vol C Tables 4.2.6.8 and 6.1.1.4'
Na Na 0.1353 0.1239 'International Tables Vol C Tables 4.2.6.8 and 6.1.1.4'

loop_
_geom_angle_atom_site_label_1
_geom_angle_atom_site_label_2
_geom_angle_atom_site_label_3
_geom_angle
_geom_angle_site_symmetry_1
_geom_angle_site_symmetry_3
C6 C1 C2 118.14(16) . .
C6 C1 C7 118.32(16) . .
C2 C1 C7 123.52(17) . .
C3 C2 C1 119.61(18) . .
C3 C2 N1 121.30(17) . .
C1 C2 N1 119.07(16) . .
C4 C3 C2 120.62(18) . .
C4 C3 H3 119.7 . .
C2 C3 H3 119.7 . .
C3 C4 C5 120.25(17) . .
C3 C4 H4 119.9 . .
C5 C4 H4 119.9 . .
C6 C5 C4 119.21(18) . .
C6 C5 H5 120.4 . .
C4 C5 H5 120.4 . .
C5 C6 C1 122.07(18) . .
C5 C6 H6 119.0 . .
C1 C6 H6 119.0 . .
O2 C7 O1 123.03(17) . .
O2 C7 C1 117.45(17) . .
O1 C7 C1 119.47(16) . .
O3 C8 N1 123.76(18) . .
O3 C8 C9 122.52(18) . .
N1 C8 C9 113.72(17) . .
C10 C9 C8 121.04(18) . .
C10 C9 H9 119.5 . .
C8 C9 H9 119.5 . .
C9 C10 C11 128.38(19) . .
C9 C10 H10 115.8 . .
C11 C10 H10 115.8 . .
C12 C11 C16 118.25(18) . .
C12 C11 C10 123.46(17) . .
C16 C11 C10 118.28(17) . .
C13 C12 C11 121.29(18) . .
C13 C12 H12 119.4 . .
C11 C12 H12 119.4 . .
C12 C13 C14 120.02(17) . .
C12 C13 H13 120.0 . .
C14 C13 H13 120.0 . .
O4 C14 C13 125.29(16) . .
O4 C14 C15 115.21(16) . .
C13 C14 C15 119.49(18) . .
C16 C15 O5 125.04(17) . .
C16 C15 C14 119.95(17) . .
O5 C15 C14 115.00(17) . .
C15 C16 C11 120.99(17) . .
C15 C16 H16 119.5 . .
C11 C16 H16 119.5 . .
O4 C17 H17A 109.5 . .
O4 C17 H17B 109.5 . .
H17A C17 H17B 109.5 . .
O4 C17 H17C 109.5 . .
H17A C17 H17C 109.5 . .
H17B C17 H17C 109.5 . .
O5 C18 H18A 109.5 . .
O5 C18 H18B 109.5 . .
H18A C18 H18B 109.5 . .
O5 C18 H18C 109.5 . .
H18A C18 H18C 109.5 . .
H18B C18 H18C 109.5 . .
C8 N1 C2 129.22(17) . .
C8 N1 H1 117.7(16) . .
C2 N1 H1 112.0(16) . .
O2W Na1 O2W 180.0 . 2_566
O2W Na1 O1W 85.84(6) . 2_566
O2W Na1 O1W 94.16(6) 2_566 2_566
O2W Na1 O4W 87.67(6) . 2_666
O2W Na1 O4W 92.33(6) 2_566 2_666
O1W Na1 O4W 97.64(5) 2_566 2_666
O2W Na1 O4W 92.33(6) . 1_455
O2W Na1 O4W 87.67(6) 2_566 1_455
O1W Na1 O4W 82.36(5) 2_566 1_455
O4W Na1 O4W 180.0 2_666 1_455
O2W Na1 Na2 101.79(5) . .
O2W Na1 Na2 78.21(5) 2_566 .
O1W Na1 Na2 138.24(3) 2_566 .
O4W Na1 Na2 42.79(3) 2_666 .
O4W Na1 Na2 137.21(3) 1_455 .
O2W Na1 Na2 78.21(5) . 1_455
O2W Na1 Na2 101.79(5) 2_566 1_455
O1W Na1 Na2 41.76(3) 2_566 1_455
O4W Na1 Na2 137.21(3) 2_666 1_455
O4W Na1 Na2 42.79(3) 1_455 1_455
Na2 Na1 Na2 180.0 . 1_455
O3W Na2 O3W 180.00(8) . 2_666
O3W Na2 O1W 89.93(5) . 2_666
O3W Na2 O1W 90.07(5) 2_666 2_666
O3W Na2 O1W 90.07(5) . .
O3W Na2 O1W 89.93(5) 2_666 .
O1W Na2 O1W 180.00(6) 2_666 .
O3W Na2 O4W 86.86(6) . 2_666
O3W Na2 O4W 93.14(6) 2_666 2_666
O1W Na2 O4W 98.81(5) 2_666 2_666
O1W Na2 O4W 81.19(5) . 2_666
O3W Na2 O4W 93.14(6) . .
O3W Na2 O4W 86.86(6) 2_666 .
O1W Na2 O4W 81.19(5) 2_666 .
O1W Na2 O4W 98.81(5) . .
O4W Na2 O4W 180.0 2_666 .
O3W Na2 Na1 81.66(4) . 1_655
O3W Na2 Na1 98.34(4) 2_666 1_655
O1W Na2 Na1 41.29(3) 2_666 1_655
O1W Na2 Na1 138.71(3) . 1_655
O4W Na2 Na1 137.95(3) 2_666 1_655
O4W Na2 Na1 42.05(3) . 1_655
O3W Na2 Na1 98.34(4) . .
O3W Na2 Na1 81.66(4) 2_666 .
O1W Na2 Na1 138.71(3) 2_666 .
O1W Na2 Na1 41.29(3) . .
O4W Na2 Na1 42.05(3) 2_666 .
O4W Na2 Na1 137.95(3) . .
Na1 Na2 Na1 180.0 1_655 .
C14 O4 C17 117.77(14) . .
C15 O5 C18 117.27(15) . .
Na2 O1W H1A 138.8(17) . .
Na2 O1W H1B 105.7(16) . .
H1A O1W H1B 105(2) . .
Na1 O2W H2A 112.8(18) . .
Na1 O2W H2B 143(2) . .
H2A O2W H2B 104(3) . .
Na2 O3W H3A 104(2) . .
Na2 O3W H3B 112(2) . .
H3A O3W H3B 102(3) . .
Na1 O4W Na2 95.16(5) 1_655 .
Na1 O4W H4A 101(2) 1_655 .
Na2 O4W H4A 135(2) . .
Na1 O4W H4B 107.3(19) 1_655 .
Na2 O4W H4B 112.7(18) . .
H4A O4W H4B 102(3) . .
H5A O5W H5B 107(3) . .
H6A O6W H6B 106(2) . .

loop_
_geom_bond_atom_site_label_1
_geom_bond_atom_site_label_2
_geom_bond_distance
_geom_bond_site_symmetry_2
C1 C6 1.395(3) .
C1 C2 1.407(3) .
C1 C7 1.516(3) .
C2 C3 1.396(3) .
C2 N1 1.409(3) .
C3 C4 1.381(3) .
C3 H3 0.9300 .
C4 C5 1.388(3) .
C4 H4 0.9300 .
C5 C6 1.377(3) .
C5 H5 0.9300 .
C6 H6 0.9300 .
C7 O2 1.257(2) .
C7 O1 1.266(2) .
C8 O3 1.240(2) .
C8 N1 1.355(3) .
C8 C9 1.475(3) .
C9 C10 1.338(3) .
C9 H9 0.9300 .
C10 C11 1.460(3) .
C10 H10 0.9300 .
C11 C12 1.390(3) .
C11 C16 1.405(3) .
C12 C13 1.384(3) .
C12 H12 0.9300 .
C13 C14 1.388(3) .
C13 H13 0.9300 .
C14 O4 1.372(2) .
C14 C15 1.405(3) .
C15 C16 1.375(3) .
C15 O5 1.376(2) .
C16 H16 0.9300 .
C17 O4 1.432(2) .
C17 H17A 0.9600 .
C17 H17B 0.9600 .
C17 H17C 0.9600 .
C18 O5 1.436(2) .
C18 H18A 0.9600 .
C18 H18B 0.9600 .
C18 H18C 0.9600 .
N1 H1 0.84(2) .
Na1 O2W 2.3375(16) .
Na1 O2W 2.3375(16) 2_566
Na1 O1W 2.3912(14) 2_566
Na1 O4W 2.4190(14) 2_666
Na1 O4W 2.4190(14) 1_455
Na1 Na2 3.5970(2) .
Na1 Na2 3.5970(2) 1_455
Na2 O3W 2.4110(16) .
Na2 O3W 2.4110(16) 2_666
Na2 O1W 2.4135(14) 2_666
Na2 O1W 2.4135(14) .
Na2 O4W 2.4534(15) 2_666
Na2 O4W 2.4534(15) .
Na2 Na1 3.5970(2) 1_655
O1W H1A 0.88(3) .
O1W H1B 0.91(3) .
O2W H2A 0.84(3) .
O2W H2B 0.79(3) .
O3W H3A 0.87(4) .
O3W H3B 0.82(3) .
O4W Na1 2.4190(14) 1_655
O4W H4A 0.86(4) .
O4W H4B 0.83(3) .
O5W H5A 0.81(3) .
O5W H5B 0.86(3) .
O6W H6A 0.92(3) .
O6W H6B 0.83(3) .

loop_
_geom_hbond_atom_site_label_D
_geom_hbond_atom_site_label_H
_geom_hbond_atom_site_label_A
_geom_hbond_distance_DH
_geom_hbond_distance_HA
_geom_hbond_distance_DA
_geom_hbond_angle_DHA
_geom_hbond_site_symmetry_A
N1 H1 O1 0.84(2) 1.90(2) 2.627(2) 144(2) .
O1W H1A O4 0.88(3) 2.07(3) 2.943(2) 172(2) .
O2W H2A O3W 0.84(3) 1.95(3) 2.773(2) 166(3) 1_455
O3W H3A O5W 0.87(4) 1.88(4) 2.733(2) 165(4) .
O4W H4A O5 0.86(4) 2.09(4) 2.932(2) 167(3) 1_655
O4W H4A O4 0.86(4) 2.65(3) 3.161(2) 119(2) 1_655
O5W H5A O2 0.81(3) 1.94(3) 2.744(2) 176(3) 2_655
O6W H6A O3 0.92(3) 1.90(3) 2.818(2) 178(3) 1_565
O1W H1B O5W 0.91(3) 1.86(3) 2.738(2) 163(2) .
O2W H2B O1 0.79(3) 2.12(3) 2.897(2) 172(3) 1_556
O3W H3B O6W 0.82(3) 2.00(4) 2.800(2) 166(3) 2_666
O4W H4B O6W 0.83(3) 2.14(3) 2.930(2) 159(2) .
O5W H5B O2 0.86(3) 1.82(3) 2.679(2) 173(3) 1_556
O6W H6B O1 0.83(3) 2.00(3) 2.821(2) 171(2) 2_665

loop_
_geom_torsion_atom_site_label_1
_geom_torsion_atom_site_label_2
_geom_torsion_atom_site_label_3
_geom_torsion_atom_site_label_4
_geom_torsion
_geom_torsion_site_symmetry_1
_geom_torsion_site_symmetry_4
C6 C1 C2 C3 -3.4(3) . .
C7 C1 C2 C3 175.53(16) . .
C6 C1 C2 N1 178.59(15) . .
C7 C1 C2 N1 -2.5(3) . .
C1 C2 C3 C4 2.7(3) . .
N1 C2 C3 C4 -179.30(17) . .
C2 C3 C4 C5 0.0(3) . .
C3 C4 C5 C6 -2.0(3) . .
C4 C5 C6 C1 1.2(3) . .
C2 C1 C6 C5 1.4(3) . .
C7 C1 C6 C5 -177.52(16) . .
C6 C1 C7 O2 -1.4(2) . .
C2 C1 C7 O2 179.74(17) . .
C6 C1 C7 O1 176.01(16) . .
C2 C1 C7 O1 -2.9(3) . .
O3 C8 C9 C10 -13.4(3) . .
N1 C8 C9 C10 166.59(18) . .
C8 C9 C10 C11 178.54(17) . .
C9 C10 C11 C12 -9.9(3) . .
C9 C10 C11 C16 171.62(19) . .
C16 C11 C12 C13 -1.2(3) . .
C10 C11 C12 C13 -179.69(17) . .
C11 C12 C13 C14 0.9(3) . .
C12 C13 C14 O4 178.57(16) . .
C12 C13 C14 C15 -0.6(3) . .
O4 C14 C15 C16 -178.66(16) . .
C13 C14 C15 C16 0.6(3) . .
O4 C14 C15 O5 0.6(2) . .
C13 C14 C15 O5 179.92(16) . .
O5 C15 C16 C11 179.89(16) . .
C14 C15 C16 C11 -0.9(3) . .
C12 C11 C16 C15 1.2(3) . .
C10 C11 C16 C15 179.75(16) . .
O3 C8 N1 C2 -2.0(3) . .
C9 C8 N1 C2 178.03(17) . .
C3 C2 N1 C8 22.1(3) . .
C1 C2 N1 C8 -159.85(18) . .
O2W Na1 Na2 O3W 2.46(6) . .
O2W Na1 Na2 O3W -177.54(6) 2_566 .
O1W Na1 Na2 O3W 99.50(7) 2_566 .
O4W Na1 Na2 O3W 75.81(7) 2_666 .
O4W Na1 Na2 O3W -104.19(7) 1_455 .
Na2 Na1 Na2 O3W -82(100) 1_455 .
O2W Na1 Na2 O3W -177.54(6) . 2_666
O2W Na1 Na2 O3W 2.46(6) 2_566 2_666
O1W Na1 Na2 O3W -80.50(7) 2_566 2_666
O4W Na1 Na2 O3W -104.19(7) 2_666 2_666
O4W Na1 Na2 O3W 75.81(7) 1_455 2_666
Na2 Na1 Na2 O3W 98(100) 1_455 2_666
O2W Na1 Na2 O1W -97.04(7) . 2_666
O2W Na1 Na2 O1W 82.96(7) 2_566 2_666
O1W Na1 Na2 O1W 0.0 2_566 2_666
O4W Na1 Na2 O1W -23.69(8) 2_666 2_666
O4W Na1 Na2 O1W 156.31(8) 1_455 2_666
Na2 Na1 Na2 O1W 178(100) 1_455 2_666
O2W Na1 Na2 O1W 82.96(7) . .
O2W Na1 Na2 O1W -97.04(7) 2_566 .
O1W Na1 Na2 O1W 180.0 2_566 .
O4W Na1 Na2 O1W 156.31(8) 2_666 .
O4W Na1 Na2 O1W -23.69(8) 1_455 .
Na2 Na1 Na2 O1W -2(100) 1_455 .
O2W Na1 Na2 O4W -73.35(7) . 2_666
O2W Na1 Na2 O4W 106.65(7) 2_566 2_666
O1W Na1 Na2 O4W 23.69(8) 2_566 2_666
O4W Na1 Na2 O4W 180.000(1) 1_455 2_666
Na2 Na1 Na2 O4W -158(100) 1_455 2_666
O2W Na1 Na2 O4W 106.65(7) . .
O2W Na1 Na2 O4W -73.35(7) 2_566 .
O1W Na1 Na2 O4W -156.31(8) 2_566 .
O4W Na1 Na2 O4W 180.000(1) 2_666 .
O4W Na1 Na2 O4W 0.0 1_455 .
Na2 Na1 Na2 O4W 22(100) 1_455 .
O2W Na1 Na2 Na1 85(100) . 1_655
O2W Na1 Na2 Na1 -95(100) 2_566 1_655
O1W Na1 Na2 Na1 -178(100) 2_566 1_655
O4W Na1 Na2 Na1 158(100) 2_666 1_655
O4W Na1 Na2 Na1 -22(100) 1_455 1_655
Na2 Na1 Na2 Na1 0.0 1_455 1_655
C13 C14 O4 C17 4.5(3) . .
C15 C14 O4 C17 -176.23(16) . .
C16 C15 O5 C18 3.6(3) . .
C14 C15 O5 C18 -175.71(15) . .
O3W Na2 O4W Na1 -73.88(6) . 1_655
O3W Na2 O4W Na1 106.12(6) 2_666 1_655
O1W Na2 O4W Na1 15.56(5) 2_666 1_655
O1W Na2 O4W Na1 -164.44(5) . 1_655
O4W Na2 O4W Na1 -79(100) 2_666 1_655
Na1 Na2 O4W Na1 180.0 . 1_655
